data_4304923
loop_
_publ_author_name
'Christian R. Samanamu'
'Marilyn M. Olmstead'
'Jean-Luc Montchamp'
'Anne F. Richards'

_publ_section_title
;
Convenient Synthesis of Aluminum and Gallium Phosphonate Cages
;
_journal_name_full 'Inorganic Chemistry'
_journal_page_first 3879
_journal_page_last 3887
_journal_paper_doi 10.1021/ic800023d
_journal_volume 47
_journal_year 2008
_chemical_formula_moiety '          C38 H50 Cl12 Ga8 N6 O24, 2(Ga Cl4), 8(C4 H8 O)'
_chemical_formula_sum 'C70 H114 Cl20 Ga10 N6 O32 P6'
_chemical_formula_weight 3143.69
_chemical_name_common ' [(2pypo)4(2pypoH)2Ga8Cl12(H20)4(thf)2][GaCl4]2.8(thf) '
_chemical_name_systematic
; 
 ? 
;
_space_group_IT_number 2
_symmetry_cell_setting triclinic
_symmetry_space_group_name_Hall '-P 1'
_symmetry_space_group_name_H-M 'P -1'
_atom_sites_solution_hydrogens geom
_atom_sites_solution_primary direct
_atom_sites_solution_secondary difmap
_audit_creation_method SHELXL-97
_cell_angle_alpha 68.691(3)
_cell_angle_beta 88.293(3)
_cell_angle_gamma 61.349(2)
_cell_formula_units_Z 1
_cell_length_a 14.533(2)
_cell_length_b 15.101(3)
_cell_length_c 19.687(3)
_cell_measurement_reflns_used 5833
_cell_measurement_temperature 213(2)
_cell_measurement_theta_max 24.9
_cell_measurement_theta_min 2.20
_cell_volume 3476.8(10)
_computing_cell_refinement 'Bruker SAINT+ v. 6.36a'
_computing_data_collection 'Bruker SMART v. 5.626'
_computing_data_reduction 'Bruker SAINT+ v. 6.36a'
_computing_molecular_graphics 'XP, Bruker SHELXTL v. 6.12'
_computing_publication_material 'XCIF, Bruker SHELXTL v. 6.12'
_computing_structure_refinement 'XL, Bruker SHELXTL v. 6.12'
_computing_structure_solution 'XS, Bruker SHELXTL v. 6.12'
_diffrn_ambient_temperature 213(2)
_diffrn_detector_area_resol_mean 8.3
_diffrn_measured_fraction_theta_full 0.986
_diffrn_measured_fraction_theta_max 0.986
_diffrn_measurement_device_type 'Bruker SMART 1000'
_diffrn_measurement_method \w
_diffrn_radiation_monochromator graphite
_diffrn_radiation_source 'fine-focus sealed tube'
_diffrn_radiation_type MoK\a
_diffrn_radiation_wavelength 0.71073
_diffrn_reflns_av_R_equivalents 0.0597
_diffrn_reflns_av_sigmaI/netI 0.0920
_diffrn_reflns_limit_h_max 17
_diffrn_reflns_limit_h_min -16
_diffrn_reflns_limit_k_max 18
_diffrn_reflns_limit_k_min -17
_diffrn_reflns_limit_l_max 20
_diffrn_reflns_limit_l_min -23
_diffrn_reflns_number 29356
_diffrn_reflns_theta_full 26.00
_diffrn_reflns_theta_max 25.25
_diffrn_reflns_theta_min 1.64
_exptl_absorpt_coefficient_mu 2.418
_exptl_absorpt_correction_T_max 0.972
_exptl_absorpt_correction_T_min 0.942
_exptl_absorpt_correction_type multi-scan
_exptl_absorpt_process_details 'SADABS (Sheldrick, 2003)'
_exptl_crystal_colour colorless
_exptl_crystal_density_diffrn 1.501
_exptl_crystal_density_method 'not measured'
_exptl_crystal_description block
_exptl_crystal_F_000 1572
_exptl_crystal_size_max 0.03
_exptl_crystal_size_mid 0.02
_exptl_crystal_size_min 0.01
_refine_diff_density_max 1.650
_refine_diff_density_min -1.373
_refine_diff_density_rms 0.178
_refine_ls_extinction_method none
_refine_ls_goodness_of_fit_ref 1.130
_refine_ls_hydrogen_treatment mixed
_refine_ls_matrix_type full
_refine_ls_number_parameters 588
_refine_ls_number_reflns 13492
_refine_ls_number_restraints 213
_refine_ls_restrained_S_all 1.127
_refine_ls_R_factor_all 0.1578
_refine_ls_R_factor_gt 0.0793
_refine_ls_shift/su_max 0.007
_refine_ls_shift/su_mean 0.000
_refine_ls_structure_factor_coef Fsqd
_refine_ls_weighting_details 'calc w=1/[\s^2^(Fo^2^)+(0.1361P)^2^] where P=(Fo^2^+2Fc^2^)/3'
_refine_ls_weighting_scheme calc
_refine_ls_wR_factor_gt 0.2385
_refine_ls_wR_factor_ref 0.2675
_reflns_number_gt 6956
_reflns_number_total 12481
_reflns_threshold_expression I>2\s(I)
_cod_data_source_file ic800023d-file005.cif
_cod_data_source_block ar387
_cod_database_code 4304923

loop_
_symmetry_equiv_pos_as_xyz
'x, y, z'
'-x, -y, -z'

loop_
_atom_site_label
_atom_site_type_symbol
_atom_site_fract_x
_atom_site_fract_y
_atom_site_fract_z
_atom_site_U_iso_or_equiv
_atom_site_adp_type
_atom_site_occupancy
_atom_site_symmetry_multiplicity
_atom_site_calc_flag
_atom_site_refinement_flags
_atom_site_disorder_assembly
_atom_site_disorder_group
Ga1 Ga 0.20800(9) 1.04303(9) 0.42252(7) 0.0562(3) Uani 1 1 d . . .
Ga2 Ga 0.53687(7) 0.62482(7) 0.52891(5) 0.0292(2) Uani 1 1 d . . .
Ga3 Ga 0.62895(7) 0.26766(7) 0.71693(5) 0.0335(3) Uani 1 1 d . . .
Ga4 Ga 0.93084(8) 0.41427(9) 0.64767(6) 0.0491(3) Uani 1 1 d . . .
Cl1 Cl 0.0986(4) 1.1618(4) 0.3203(2) 0.158(2) Uani 1 1 d . . .
Cl2 Cl 0.2603(4) 1.1165(4) 0.4744(3) 0.1232(17) Uani 1 1 d . . .
Cl3 Cl 0.1389(3) 0.9577(3) 0.4984(2) 0.0902(11) Uani 1 1 d . . .
Cl4 Cl 0.9504(3) 0.4058(3) 0.54085(18) 0.0810(9) Uani 1 1 d . . .
Cl5 Cl 0.8696(2) 0.5786(2) 0.64288(19) 0.0723(9) Uani 1 1 d . . .
Cl6 Cl 1.0761(2) 0.3012(3) 0.7285(2) 0.0812(10) Uani 1 1 d . . .
P1 P 0.38802(16) 0.83159(17) 0.39773(12) 0.0322(5) Uani 1 1 d . . .
P2 P 0.43158(16) 0.47792(17) 0.59722(12) 0.0292(5) Uani 1 1 d . . .
P3 P 0.71613(17) 0.42012(18) 0.65727(12) 0.0345(5) Uani 1 1 d . . .
O1 O 0.3250(5) 0.9433(5) 0.3998(4) 0.0498(17) Uani 1 1 d . . .
O2 O 0.3986(4) 0.7372(4) 0.4670(3) 0.0327(13) Uani 1 1 d . . .
O3 O 0.5067(4) 0.7212(5) 0.5912(3) 0.0429(15) Uani 1 1 d D . .
O4 O 0.4723(4) 0.5529(4) 0.5975(3) 0.0328(13) Uani 1 1 d . . .
O5 O 0.6741(4) 0.5293(4) 0.5924(3) 0.0335(13) Uani 1 1 d . . .
O6 O 0.8362(5) 0.3680(5) 0.6834(3) 0.0438(15) Uani 1 1 d . . .
O7 O 0.6896(4) 0.3412(5) 0.6453(3) 0.0363(13) Uani 1 1 d . . .
O8 O 0.4830(4) 0.3702(4) 0.6651(3) 0.0387(14) Uani 1 1 d . . .
O9 O 0.6526(4) 0.1661(5) 0.6723(3) 0.0379(14) Uani 1 1 d . . .
O10 O 0.4253(4) 0.4665(4) 0.5255(3) 0.0337(13) Uani 1 1 d . . .
O11 O 0.5704(5) 0.1977(5) 0.7972(3) 0.0417(15) Uani 1 1 d D . .
H11A H 0.589(5) 0.1313(15) 0.816(5) 0.050 Uiso 1 1 d D . .
H11B H 0.5044(11) 0.231(5) 0.786(5) 0.050 Uiso 1 1 d D . .
O12 O 0.7708(5) 0.1540(5) 0.7828(3) 0.0450(15) Uani 1 1 d . . .
N1 N 0.5951(5) 0.7174(5) 0.4556(4) 0.0306(15) Uani 1 1 d . . .
N2 N 0.6174(5) 0.3728(6) 0.7689(4) 0.0381(17) Uani 1 1 d . . .
N3 N 0.2232(7) 0.6589(7) 0.5676(5) 0.063(2) Uani 1 1 d . . .
H3A H 0.2463 0.7004 0.5389 0.076 Uiso 1 1 calc R . .
C1 C 0.5220(7) 0.8094(6) 0.3982(5) 0.0333(19) Uani 1 1 d . . .
C2 C 0.5510(7) 0.8787(8) 0.3459(5) 0.043(2) Uani 1 1 d . . .
H2 H 0.4995 0.9419 0.3065 0.051 Uiso 1 1 calc R . .
C3 C 0.6544(7) 0.8540(8) 0.3524(5) 0.048(2) Uani 1 1 d . . .
H3 H 0.6747 0.9008 0.3181 0.058 Uiso 1 1 calc R . .
C4 C 0.7300(8) 0.7587(8) 0.4104(6) 0.053(3) Uani 1 1 d . . .
H4 H 0.8020 0.7397 0.4148 0.063 Uiso 1 1 calc R . .
C5 C 0.6981(6) 0.6927(7) 0.4612(5) 0.035(2) Uani 1 1 d . . .
H5 H 0.7490 0.6291 0.5006 0.042 Uiso 1 1 calc R . .
C6 C 0.5565(8) 0.7861(8) 0.5878(6) 0.055(3) Uani 1 1 d D . .
H6A H 0.5348 0.8461 0.5388 0.066 Uiso 1 1 calc R . .
H6B H 0.6343 0.7401 0.5982 0.066 Uiso 1 1 calc R . .
C7 C 0.5183(9) 0.8300(10) 0.6455(6) 0.068(3) Uani 1 1 d D . .
H7A H 0.5682 0.7807 0.6926 0.082 Uiso 1 1 calc R . .
H7B H 0.5108 0.9029 0.6305 0.082 Uiso 1 1 calc R . .
C8 C 0.4136(9) 0.8368(10) 0.6526(7) 0.073(3) Uani 1 1 d D . .
H8A H 0.3559 0.9118 0.6235 0.088 Uiso 1 1 calc R . .
H8B H 0.4044 0.8171 0.7046 0.088 Uiso 1 1 calc R . .
C9 C 0.4120(7) 0.7580(9) 0.6245(6) 0.058(3) Uani 1 1 d D . .
H9A H 0.4138 0.6957 0.6653 0.069 Uiso 1 1 calc R . .
H9B H 0.3477 0.7945 0.5877 0.069 Uiso 1 1 calc R . .
C10 C 0.6559(7) 0.4403(7) 0.7360(5) 0.038(2) Uani 1 1 d . . .
C11 C 0.6550(8) 0.5115(8) 0.7623(5) 0.051(3) Uani 1 1 d . . .
H11 H 0.6867 0.5539 0.7399 0.061 Uiso 1 1 calc R . .
C12 C 0.6055(9) 0.5213(9) 0.8242(6) 0.062(3) Uani 1 1 d . . .
H12 H 0.6007 0.5722 0.8429 0.074 Uiso 1 1 calc R . .
C13 C 0.5644(9) 0.4524(9) 0.8564(6) 0.061(3) Uani 1 1 d . . .
H13 H 0.5300 0.4574 0.8972 0.073 Uiso 1 1 calc R . .
C14 C 0.5733(8) 0.3785(9) 0.8295(5) 0.055(3) Uani 1 1 d . . .
H14 H 0.5483 0.3301 0.8536 0.066 Uiso 1 1 calc R . .
C15 C 0.2931(6) 0.5469(7) 0.6073(4) 0.0314(18) Uani 1 1 d . . .
C16 C 0.2533(6) 0.4865(6) 0.6526(4) 0.0276(17) Uani 1 1 d . . .
H16 H 0.3000 0.4114 0.6809 0.033 Uiso 1 1 calc R . .
C17 C 0.1496(8) 0.5300(9) 0.6585(6) 0.059(3) Uani 1 1 d . . .
H17 H 0.1247 0.4853 0.6895 0.070 Uiso 1 1 calc R . .
C18 C 0.0806(7) 0.6400(9) 0.6188(6) 0.053(3) Uani 1 1 d . . .
H18 H 0.0081 0.6712 0.6227 0.064 Uiso 1 1 calc R . .
C19 C 0.1175(7) 0.7033(8) 0.5740(6) 0.051(3) Uani 1 1 d . . .
H19 H 0.0702 0.7787 0.5469 0.061 Uiso 1 1 calc R . .
Ga5_1 Ga 0.5446(3) 0.1994(3) 1.0919(2) 0.0706(6) Uiso 0.50 1 d P A 1
Cl8_1 Cl 0.5275(7) 0.1562(7) 1.0018(5) 0.071(2) Uiso 0.50 1 d P A 1
Cl9_1 Cl 0.4352(7) 0.1899(8) 1.1663(5) 0.099(2) Uiso 0.50 1 d P A 1
Cl10_1 Cl 0.5846(8) 0.3230(8) 1.0710(5) 0.105(3) Uiso 0.50 1 d P A 1
Cl11_1 Cl 0.7035(8) 0.0536(9) 1.1711(6) 0.121(3) Uiso 0.50 1 d P A 1
Ga5_2 Ga 0.5759(3) 0.1688(3) 1.0988(2) 0.0706(6) Uiso 0.50 1 d P B 2
Cl8_2 Cl 0.4935(9) 0.1359(9) 1.1804(6) 0.122(3) Uiso 0.50 1 d P B 2
Cl9_2 Cl 0.5309(8) 0.3478(8) 1.0513(5) 0.107(3) Uiso 0.50 1 d P B 2
Cl10_2 Cl 0.5611(12) 0.1428(13) 1.0036(9) 0.157(7) Uiso 0.50 1 d P B 2
Cl11_2 Cl 0.7377(13) 0.0398(13) 1.1395(9) 0.185(6) Uiso 0.50 1 d P B 2
O13 O 0.3605(6) 0.2755(6) 0.7849(4) 0.0639(19) Uiso 1 1 d D . .
C24 C 0.3507(9) 0.1774(8) 0.8125(6) 0.067(3) Uiso 1 1 d D . .
H24A H 0.4193 0.1120 0.8185 0.080 Uiso 1 1 calc R . .
H24B H 0.2981 0.1841 0.7780 0.080 Uiso 1 1 calc R . .
C25 C 0.3157(12) 0.1693(11) 0.8850(7) 0.105(5) Uiso 1 1 d D . .
H25A H 0.2660 0.1414 0.8925 0.126 Uiso 1 1 calc R . .
H25B H 0.3769 0.1201 0.9257 0.126 Uiso 1 1 calc R . .
C26 C 0.2629(11) 0.2823(11) 0.8814(8) 0.104(5) Uiso 1 1 d D . .
H26A H 0.2651 0.2827 0.9310 0.125 Uiso 1 1 calc R . .
H26B H 0.1887 0.3246 0.8561 0.125 Uiso 1 1 calc R . .
C27 C 0.3295(11) 0.3274(10) 0.8368(7) 0.086(4) Uiso 1 1 d D . .
H27A H 0.2875 0.4076 0.8109 0.104 Uiso 1 1 calc R . .
H27B H 0.3922 0.3080 0.8689 0.104 Uiso 1 1 calc R . .
O14 O 0.6613(5) -0.0127(6) 0.8428(4) 0.0609(19) Uiso 1 1 d D . .
C28 C 0.6852(10) -0.0679(11) 0.9215(6) 0.084(4) Uiso 1 1 d D . .
H28A H 0.6531 -0.1146 0.9384 0.101 Uiso 1 1 calc R . .
H28B H 0.6582 -0.0147 0.9447 0.101 Uiso 1 1 calc R . .
C29 C 0.8035(13) -0.1358(18) 0.9405(9) 0.181(9) Uiso 1 1 d D . .
H29A H 0.8314 -0.1058 0.9655 0.217 Uiso 1 1 calc R . .
H29B H 0.8252 -0.2115 0.9740 0.217 Uiso 1 1 calc R . .
C30 C 0.8457(10) -0.1343(13) 0.8725(8) 0.108(5) Uiso 1 1 d D . .
H30A H 0.8934 -0.2094 0.8763 0.129 Uiso 1 1 calc R . .
H30B H 0.8853 -0.0949 0.8622 0.129 Uiso 1 1 calc R . .
C31 C 0.7507(8) -0.0760(9) 0.8124(6) 0.071(3) Uiso 1 1 d D . .
H31A H 0.7595 -0.0273 0.7671 0.086 Uiso 1 1 calc R . .
H31B H 0.7399 -0.1289 0.8013 0.086 Uiso 1 1 calc R . .
O15 O 0.9394(11) 0.0549(12) 0.7294(8) 0.075(3) Uiso 0.60 1 d PD C 1
C32 C 0.922(2) 0.096(3) 0.6509(11) 0.130(12) Uiso 0.60 1 d PD C 1
H32A H 0.8562 0.1678 0.6302 0.156 Uiso 0.60 1 calc PR C 1
H32B H 0.9137 0.0454 0.6347 0.156 Uiso 0.60 1 calc PR C 1
C33 C 1.014(3) 0.106(4) 0.6246(12) 0.193(19) Uiso 0.60 1 d PD C 1
H33A H 1.0447 0.0659 0.5930 0.232 Uiso 0.60 1 calc PR C 1
H33B H 0.9922 0.1839 0.5961 0.232 Uiso 0.60 1 calc PR C 1
C34 C 1.0923(16) 0.060(2) 0.6910(12) 0.097(8) Uiso 0.60 1 d PD C 1
H34A H 1.1244 0.1060 0.6859 0.117 Uiso 0.60 1 calc PR C 1
H34B H 1.1490 -0.0144 0.6992 0.117 Uiso 0.60 1 calc PR C 1
C35 C 1.0307(15) 0.059(2) 0.7544(10) 0.088(7) Uiso 0.60 1 d PD C 1
H35A H 1.0745 -0.0057 0.7998 0.106 Uiso 0.60 1 calc PR C 1
H35B H 1.0071 0.1254 0.7638 0.106 Uiso 0.60 1 calc PR C 1
O16 O 0.9321(16) 0.0921(17) 0.7180(11) 0.075(3) Uiso 0.40 1 d PD D 2
C36 C 1.019(2) -0.021(2) 0.7537(16) 0.114(13) Uiso 0.40 1 d PD D 2
H36A H 0.9950 -0.0728 0.7582 0.137 Uiso 0.40 1 calc PR D 2
H36B H 1.0487 -0.0355 0.8033 0.137 Uiso 0.40 1 calc PR D 2
C37 C 1.101(2) -0.031(2) 0.7047(17) 0.097(11) Uiso 0.40 1 d PD D 2
H37A H 1.1695 -0.0569 0.7327 0.116 Uiso 0.40 1 calc PR D 2
H37B H 1.1097 -0.0834 0.6832 0.116 Uiso 0.40 1 calc PR D 2
C38 C 1.061(2) 0.079(3) 0.646(2) 0.122(16) Uiso 0.40 1 d PD D 2
H38A H 1.0811 0.0748 0.5991 0.147 Uiso 0.40 1 calc PR D 2
H38B H 1.0888 0.1192 0.6596 0.147 Uiso 0.40 1 calc PR D 2
C39 C 0.9404(19) 0.135(2) 0.6408(11) 0.056(7) Uiso 0.40 1 d PD D 2
H39A H 0.9071 0.2152 0.6200 0.067 Uiso 0.40 1 calc PR D 2
H39B H 0.9086 0.1133 0.6111 0.067 Uiso 0.40 1 calc PR D 2
O17 O 0.8477(10) 0.1592(10) 0.8974(7) 0.052(3) Uiso 0.50 1 d PD . .
C40 C 0.8184(19) 0.129(2) 0.9683(10) 0.078(7) Uiso 0.50 1 d PD . .
H40A H 0.8394 0.0515 0.9888 0.094 Uiso 0.50 1 calc PR . .
H40B H 0.7412 0.1732 0.9644 0.094 Uiso 0.50 1 calc PR . .
C41 C 0.874(3) 0.151(3) 1.0163(12) 0.140(13) Uiso 0.50 1 d PD . .
H41A H 0.8222 0.2017 1.0364 0.168 Uiso 0.50 1 calc PR . .
H41B H 0.9229 0.0820 1.0577 0.168 Uiso 0.50 1 calc PR . .
C42 C 0.931(2) 0.198(2) 0.9715(12) 0.098(9) Uiso 0.50 1 d PD . .
H42A H 1.0082 0.1491 0.9901 0.117 Uiso 0.50 1 calc PR . .
H42B H 0.9109 0.2689 0.9737 0.117 Uiso 0.50 1 calc PR . .
C43 C 0.906(2) 0.214(2) 0.8927(11) 0.089(8) Uiso 0.50 1 d PD . .
H43A H 0.8631 0.2926 0.8607 0.107 Uiso 0.50 1 calc PR . .
H43B H 0.9716 0.1816 0.8732 0.107 Uiso 0.50 1 calc PR . .
O18 O 0.7772 0.4077 1.2183 0.200 Uiso 0.25 1 d P . .
C44 C 0.7606 0.4585 1.1376 0.100 Uiso 0.25 1 d P . .
H44A H 0.7962 0.5018 1.1215 0.120 Uiso 0.25 1 d P . .
H44B H 0.6845 0.5066 1.1168 0.120 Uiso 0.25 1 d P . .
C45 C 0.8078 0.3653 1.1146 0.100 Uiso 0.25 1 d P . .
H45A H 0.7590 0.3785 1.0741 0.120 Uiso 0.25 1 d P . .
H45B H 0.8750 0.3550 1.0977 0.120 Uiso 0.25 1 d P . .
C46 C 0.8265 0.2679 1.1804 0.100 Uiso 0.25 1 d P . .
H46A H 0.9028 0.2191 1.2003 0.120 Uiso 0.25 1 d P . .
H46B H 0.7989 0.2270 1.1677 0.120 Uiso 0.25 1 d P . .
C47 C 0.7676 0.3110 1.2367 0.100 Uiso 0.25 1 d P . .
H47A H 0.6930 0.3299 1.2296 0.120 Uiso 0.25 1 d P . .
H47B H 0.8023 0.2581 1.2877 0.120 Uiso 0.25 1 d P . .
O19 O 0.843(2) 0.594(2) 0.8371(17) 0.088(10) Uiso 0.25 1 d PD . .
C48 C 0.823(3) 0.578(5) 0.911(2) 0.15(3) Uiso 0.25 1 d PD . .
H48A H 0.7609 0.5681 0.9184 0.185 Uiso 0.25 1 calc PR . .
H48B H 0.8082 0.6425 0.9215 0.185 Uiso 0.25 1 calc PR . .
C49 C 0.919(4) 0.479(4) 0.9616(17) 0.13(3) Uiso 0.25 1 d PD . .
H49A H 0.9509 0.4976 0.9939 0.159 Uiso 0.25 1 calc PR . .
H49B H 0.9022 0.4235 0.9926 0.159 Uiso 0.25 1 calc PR . .
C50 C 0.992(3) 0.439(3) 0.9138(19) 0.069(13) Uiso 0.25 1 d PD . .
H50A H 0.9877 0.3803 0.9066 0.082 Uiso 0.25 1 calc PR . .
H50B H 1.0658 0.4104 0.9354 0.082 Uiso 0.25 1 calc PR . .
C51 C 0.958(2) 0.537(3) 0.8410(18) 0.072(13) Uiso 0.25 1 d PD . .
H51A H 0.9877 0.5827 0.8421 0.086 Uiso 0.25 1 calc PR . .
H51B H 0.9772 0.5149 0.7994 0.086 Uiso 0.25 1 calc PR . .

loop_
_atom_site_aniso_label
_atom_site_aniso_U_11
_atom_site_aniso_U_22
_atom_site_aniso_U_33
_atom_site_aniso_U_23
_atom_site_aniso_U_13
_atom_site_aniso_U_12
Ga1 0.0513(7) 0.0431(6) 0.0667(8) -0.0292(6) 0.0179(6) -0.0133(5)
Ga2 0.0251(5) 0.0335(5) 0.0358(5) -0.0145(4) 0.0102(4) -0.0194(4)
Ga3 0.0294(5) 0.0377(5) 0.0358(5) -0.0113(4) 0.0073(4) -0.0210(4)
Ga4 0.0319(6) 0.0563(7) 0.0667(8) -0.0227(6) 0.0089(5) -0.0290(5)
Cl1 0.110(3) 0.118(3) 0.090(3) -0.029(3) -0.009(2) 0.048(3)
Cl2 0.205(5) 0.122(3) 0.144(4) -0.095(3) 0.085(4) -0.129(4)
Cl3 0.071(2) 0.115(3) 0.129(3) -0.073(2) 0.058(2) -0.063(2)
Cl4 0.074(2) 0.104(2) 0.077(2) -0.0396(19) 0.0364(17) -0.0522(19)
Cl5 0.0564(16) 0.0625(17) 0.113(3) -0.0365(17) 0.0049(16) -0.0394(14)
Cl6 0.0398(15) 0.076(2) 0.111(3) -0.0204(18) -0.0130(15) -0.0275(14)
P1 0.0279(11) 0.0313(11) 0.0387(13) -0.0156(10) 0.0097(9) -0.0149(9)
P2 0.0224(10) 0.0325(11) 0.0366(12) -0.0125(9) 0.0096(9) -0.0177(9)
P3 0.0265(11) 0.0406(12) 0.0392(13) -0.0126(10) 0.0068(9) -0.0214(10)
O1 0.040(4) 0.037(3) 0.071(5) -0.027(3) 0.019(3) -0.016(3)
O2 0.028(3) 0.042(3) 0.035(3) -0.014(3) 0.014(2) -0.024(3)
O3 0.037(3) 0.048(4) 0.059(4) -0.029(3) 0.019(3) -0.028(3)
O4 0.029(3) 0.045(3) 0.035(3) -0.016(3) 0.010(2) -0.027(3)
O5 0.025(3) 0.041(3) 0.040(3) -0.015(3) 0.010(2) -0.021(3)
O6 0.038(3) 0.045(4) 0.050(4) -0.011(3) 0.003(3) -0.028(3)
O7 0.035(3) 0.047(3) 0.036(3) -0.020(3) 0.014(3) -0.025(3)
O8 0.029(3) 0.038(3) 0.046(4) -0.009(3) 0.012(3) -0.021(3)
O9 0.031(3) 0.040(3) 0.042(3) -0.011(3) 0.008(3) -0.022(3)
O10 0.029(3) 0.037(3) 0.043(3) -0.018(3) 0.014(2) -0.022(3)
O11 0.032(3) 0.038(3) 0.046(4) -0.005(3) 0.009(3) -0.018(3)
O12 0.035(3) 0.048(4) 0.047(4) -0.014(3) 0.004(3) -0.021(3)
N1 0.030(4) 0.036(4) 0.038(4) -0.018(3) 0.014(3) -0.023(3)
N2 0.035(4) 0.040(4) 0.039(4) -0.013(3) 0.003(3) -0.020(3)
N3 0.060(6) 0.058(6) 0.081(7) -0.028(5) 0.017(5) -0.036(5)
C1 0.040(5) 0.033(4) 0.037(5) -0.015(4) 0.012(4) -0.026(4)
C2 0.042(5) 0.052(6) 0.036(5) -0.009(4) 0.005(4) -0.031(5)
C3 0.044(5) 0.063(6) 0.048(6) -0.014(5) 0.013(4) -0.040(5)
C4 0.047(6) 0.065(7) 0.063(7) -0.026(6) 0.026(5) -0.042(5)
C5 0.029(4) 0.039(5) 0.043(5) -0.016(4) 0.013(4) -0.021(4)
C6 0.061(7) 0.061(6) 0.073(7) -0.039(6) 0.019(6) -0.045(6)
C7 0.079(8) 0.075(8) 0.075(8) -0.051(7) 0.018(7) -0.042(7)
C8 0.078(8) 0.082(8) 0.081(9) -0.052(7) 0.028(7) -0.042(7)
C9 0.047(6) 0.083(8) 0.075(7) -0.055(6) 0.037(5) -0.040(6)
C10 0.041(5) 0.038(5) 0.036(5) -0.013(4) 0.002(4) -0.020(4)
C11 0.062(7) 0.055(6) 0.052(6) -0.020(5) 0.018(5) -0.042(5)
C12 0.079(8) 0.062(7) 0.054(7) -0.032(6) 0.011(6) -0.035(6)
C13 0.081(8) 0.071(7) 0.046(6) -0.029(6) 0.028(6) -0.047(7)
C14 0.072(7) 0.074(7) 0.047(6) -0.038(6) 0.028(5) -0.048(6)
C15 0.031(4) 0.039(5) 0.035(5) -0.022(4) 0.010(4) -0.021(4)
C16 0.016(4) 0.031(4) 0.037(5) -0.010(3) 0.011(3) -0.014(3)
C17 0.056(7) 0.078(8) 0.078(8) -0.045(7) 0.035(6) -0.050(6)
C18 0.029(5) 0.065(7) 0.078(7) -0.036(6) 0.030(5) -0.028(5)
C19 0.032(5) 0.050(6) 0.066(7) -0.025(5) 0.012(5) -0.016(5)

loop_
_atom_type_symbol
_atom_type_description
_atom_type_scat_dispersion_real
_atom_type_scat_dispersion_imag
_atom_type_scat_source
C C 0.0033 0.0016 'International Tables Vol C Tables 4.2.6.8 and 6.1.1.4'
H H 0.0000 0.0000 'International Tables Vol C Tables 4.2.6.8 and 6.1.1.4'
N N 0.0061 0.0033 'International Tables Vol C Tables 4.2.6.8 and 6.1.1.4'
O O 0.0106 0.0060 'International Tables Vol C Tables 4.2.6.8 and 6.1.1.4'
Cl Cl 0.1484 0.1585 'International Tables Vol C Tables 4.2.6.8 and 6.1.1.4'
Ga Ga 0.2307 1.6083 'International Tables Vol C Tables 4.2.6.8 and 6.1.1.4'
P P 0.1023 0.0942 'International Tables Vol C Tables 4.2.6.8 and 6.1.1.4'

loop_
_geom_angle_atom_site_label_1
_geom_angle_atom_site_label_2
_geom_angle_atom_site_label_3
_geom_angle
_geom_angle_site_symmetry_1
_geom_angle_site_symmetry_3
_geom_angle_publ_flag
O1 Ga1 Cl2 107.6(3) . . ?
O1 Ga1 Cl1 107.2(2) . . ?
Cl2 Ga1 Cl1 111.9(2) . . ?
O1 Ga1 Cl3 108.9(2) . . ?
Cl2 Ga1 Cl3 109.65(16) . . ?
Cl1 Ga1 Cl3 111.5(2) . . ?
O10 Ga2 O5 91.0(2) 2_666 . ?
O10 Ga2 O4 95.2(2) 2_666 . ?
O5 Ga2 O4 92.5(2) . . ?
O10 Ga2 O2 95.7(2) 2_666 . ?
O5 Ga2 O2 172.3(2) . . ?
O4 Ga2 O2 90.8(2) . . ?
O10 Ga2 N1 89.7(2) 2_666 . ?
O5 Ga2 N1 90.6(2) . . ?
O4 Ga2 N1 174.1(2) . . ?
O2 Ga2 N1 85.5(2) . . ?
O10 Ga2 O3 175.9(2) 2_666 . ?
O5 Ga2 O3 85.3(2) . . ?
O4 Ga2 O3 86.6(2) . . ?
O2 Ga2 O3 87.9(2) . . ?
N1 Ga2 O3 88.7(2) . . ?
O9 Ga3 O7 93.6(2) . . ?
O9 Ga3 O8 94.2(2) . . ?
O7 Ga3 O8 95.1(2) . . ?
O9 Ga3 O11 91.7(3) . . ?
O7 Ga3 O11 174.2(3) . . ?
O8 Ga3 O11 86.9(2) . . ?
O9 Ga3 O12 87.2(2) . . ?
O7 Ga3 O12 92.8(2) . . ?
O8 Ga3 O12 171.9(2) . . ?
O11 Ga3 O12 85.1(2) . . ?
O9 Ga3 N2 175.0(2) . . ?
O7 Ga3 N2 84.6(3) . . ?
O8 Ga3 N2 90.6(3) . . ?
O11 Ga3 N2 89.9(3) . . ?
O12 Ga3 N2 88.2(3) . . ?
O6 Ga4 Cl4 107.6(2) . . ?
O6 Ga4 Cl6 105.0(2) . . ?
Cl4 Ga4 Cl6 112.46(14) . . ?
O6 Ga4 Cl5 108.6(2) . . ?
Cl4 Ga4 Cl5 112.94(14) . . ?
Cl6 Ga4 Cl5 109.77(13) . . ?
O9 P1 O1 109.7(4) 2_666 . ?
O9 P1 O2 113.7(3) 2_666 . ?
O1 P1 O2 115.0(4) . . ?
O9 P1 C1 110.7(4) 2_666 . ?
O1 P1 C1 103.2(4) . . ?
O2 P1 C1 103.8(3) . . ?
O10 P2 O4 115.3(3) . . ?
O10 P2 O8 114.7(3) . . ?
O4 P2 O8 112.5(3) . . ?
O10 P2 C15 103.2(3) . . ?
O4 P2 C15 105.2(3) . . ?
O8 P2 C15 104.2(3) . . ?
O5 P3 O7 114.8(3) . . ?
O5 P3 O6 110.5(3) . . ?
O7 P3 O6 112.3(3) . . ?
O5 P3 C10 110.0(4) . . ?
O7 P3 C10 103.9(4) . . ?
O6 P3 C10 104.6(4) . . ?
P1 O1 Ga1 149.3(4) . . ?
P1 O2 Ga2 120.7(3) . . ?
C9 O3 C6 109.6(6) . . ?
C9 O3 Ga2 123.1(5) . . ?
C6 O3 Ga2 124.8(5) . . ?
P2 O4 Ga2 133.8(4) . . ?
P3 O5 Ga2 130.2(3) . . ?
P3 O6 Ga4 131.3(4) . . ?
P3 O7 Ga3 121.4(3) . . ?
P2 O8 Ga3 133.0(3) . . ?
P1 O9 Ga3 138.4(4) 2_666 . ?
P2 O10 Ga2 149.7(4) . 2_666 ?
Ga3 O11 H11A 126(6) . . ?
Ga3 O11 H11B 110(6) . . ?
H11A O11 H11B 105.0(17) . . ?
C5 N1 C1 118.8(7) . . ?
C5 N1 Ga2 125.2(5) . . ?
C1 N1 Ga2 116.0(5) . . ?
C10 N2 C14 119.0(8) . . ?
C10 N2 Ga3 115.4(6) . . ?
C14 N2 Ga3 125.5(6) . . ?
C19 N3 C15 119.5(8) . . ?
C19 N3 H3A 120.3 . . ?
C15 N3 H3A 120.3 . . ?
N1 C1 C2 121.4(7) . . ?
N1 C1 P1 113.9(5) . . ?
C2 C1 P1 124.7(7) . . ?
C3 C2 C1 119.5(8) . . ?
C3 C2 H2 120.3 . . ?
C1 C2 H2 120.3 . . ?
C2 C3 C4 119.4(8) . . ?
C2 C3 H3 120.3 . . ?
C4 C3 H3 120.3 . . ?
C5 C4 C3 119.3(9) . . ?
C5 C4 H4 120.3 . . ?
C3 C4 H4 120.3 . . ?
N1 C5 C4 121.6(8) . . ?
N1 C5 H5 119.2 . . ?
C4 C5 H5 119.2 . . ?
O3 C6 C7 105.0(7) . . ?
O3 C6 H6A 110.8 . . ?
C7 C6 H6A 110.8 . . ?
O3 C6 H6B 110.8 . . ?
C7 C6 H6B 110.8 . . ?
H6A C6 H6B 108.8 . . ?
C8 C7 C6 105.4(8) . . ?
C8 C7 H7A 110.7 . . ?
C6 C7 H7A 110.7 . . ?
C8 C7 H7B 110.7 . . ?
C6 C7 H7B 110.7 . . ?
H7A C7 H7B 108.8 . . ?
C7 C8 C9 106.9(8) . . ?
C7 C8 H8A 110.3 . . ?
C9 C8 H8A 110.3 . . ?
C7 C8 H8B 110.3 . . ?
C9 C8 H8B 110.3 . . ?
H8A C8 H8B 108.6 . . ?
O3 C9 C8 105.8(7) . . ?
O3 C9 H9A 110.6 . . ?
C8 C9 H9A 110.6 . . ?
O3 C9 H9B 110.6 . . ?
C8 C9 H9B 110.6 . . ?
H9A C9 H9B 108.7 . . ?
N2 C10 C11 122.7(9) . . ?
N2 C10 P3 113.8(6) . . ?
C11 C10 P3 123.3(7) . . ?
C10 C11 C12 118.9(9) . . ?
C10 C11 H11 120.6 . . ?
C12 C11 H11 120.6 . . ?
C13 C12 C11 117.3(10) . . ?
C13 C12 H12 121.4 . . ?
C11 C12 H12 121.4 . . ?
C14 C13 C12 120.7(10) . . ?
C14 C13 H13 119.7 . . ?
C12 C13 H13 119.7 . . ?
N2 C14 C13 121.3(10) . . ?
N2 C14 H14 119.4 . . ?
C13 C14 H14 119.4 . . ?
C16 C15 N3 117.8(7) . . ?
C16 C15 P2 119.1(6) . . ?
N3 C15 P2 123.0(6) . . ?
C17 C16 C15 122.6(8) . . ?
C17 C16 H16 118.7 . . ?
C15 C16 H16 118.7 . . ?
C16 C17 C18 119.6(9) . . ?
C16 C17 H17 120.2 . . ?
C18 C17 H17 120.2 . . ?
C19 C18 C17 119.6(9) . . ?
C19 C18 H18 120.2 . . ?
C17 C18 H18 120.2 . . ?
C18 C19 N3 120.9(9) . . ?
C18 C19 H19 119.5 . . ?
N3 C19 H19 119.5 . . ?
Cl10_1 Ga5_1 Cl9_1 118.9(4) . . ?
Cl10_1 Ga5_1 Cl8_1 118.4(4) . . ?
Cl9_1 Ga5_1 Cl8_1 112.5(4) . . ?
Cl10_1 Ga5_1 Cl11_1 96.6(4) . . ?
Cl9_1 Ga5_1 Cl11_1 98.9(4) . . ?
Cl8_1 Ga5_1 Cl11_1 106.7(4) . . ?
Cl8_2 Ga5_2 Cl10_2 119.9(6) . . ?
Cl8_2 Ga5_2 Cl11_2 106.1(6) . . ?
Cl10_2 Ga5_2 Cl11_2 95.3(6) . . ?
Cl8_2 Ga5_2 Cl9_2 111.8(4) . . ?
Cl10_2 Ga5_2 Cl9_2 102.1(5) . . ?
Cl11_2 Ga5_2 Cl9_2 121.6(5) . . ?
C27 O13 C24 109.0(7) . . ?
O13 C24 C25 105.8(9) . . ?
O13 C24 H24A 110.6 . . ?
C25 C24 H24A 110.6 . . ?
O13 C24 H24B 110.6 . . ?
C25 C24 H24B 110.6 . . ?
H24A C24 H24B 108.7 . . ?
C26 C25 C24 105.0(10) . . ?
C26 C25 H25A 110.7 . . ?
C24 C25 H25A 110.7 . . ?
C26 C25 H25B 110.7 . . ?
C24 C25 H25B 110.7 . . ?
H25A C25 H25B 108.8 . . ?
C25 C26 C27 102.4(10) . . ?
C25 C26 H26A 111.3 . . ?
C27 C26 H26A 111.3 . . ?
C25 C26 H26B 111.3 . . ?
C27 C26 H26B 111.3 . . ?
H26A C26 H26B 109.2 . . ?
O13 C27 C26 104.2(9) . . ?
O13 C27 H27A 110.9 . . ?
C26 C27 H27A 110.9 . . ?
O13 C27 H27B 110.9 . . ?
C26 C27 H27B 110.9 . . ?
H27A C27 H27B 108.9 . . ?
C28 O14 C31 108.5(8) . . ?
O14 C28 C29 105.4(10) . . ?
O14 C28 H28A 110.7 . . ?
C29 C28 H28A 110.7 . . ?
O14 C28 H28B 110.7 . . ?
C29 C28 H28B 110.7 . . ?
H28A C28 H28B 108.8 . . ?
C30 C29 C28 108.5(12) . . ?
C30 C29 H29A 110.0 . . ?
C28 C29 H29A 110.0 . . ?
C30 C29 H29B 110.0 . . ?
C28 C29 H29B 110.0 . . ?
H29A C29 H29B 108.4 . . ?
C29 C30 C31 105.9(11) . . ?
C29 C30 H30A 110.6 . . ?
C31 C30 H30A 110.6 . . ?
C29 C30 H30B 110.6 . . ?
C31 C30 H30B 110.6 . . ?
H30A C30 H30B 108.7 . . ?
O14 C31 C30 104.4(8) . . ?
O14 C31 H31A 110.9 . . ?
C30 C31 H31A 110.9 . . ?
O14 C31 H31B 110.9 . . ?
C30 C31 H31B 110.9 . . ?
H31A C31 H31B 108.9 . . ?
C32 O15 C35 108.8(12) . . ?
O15 C32 C33 108.5(14) . . ?
O15 C32 H32A 110.0 . . ?
C33 C32 H32A 110.0 . . ?
O15 C32 H32B 110.0 . . ?
C33 C32 H32B 110.0 . . ?
H32A C32 H32B 108.4 . . ?
C34 C33 C32 106.5(14) . . ?
C34 C33 H33A 110.4 . . ?
C32 C33 H33A 110.4 . . ?
C34 C33 H33B 110.4 . . ?
C32 C33 H33B 110.4 . . ?
H33A C33 H33B 108.6 . . ?
C33 C34 C35 105.6(14) . . ?
C33 C34 H34A 110.6 . . ?
C35 C34 H34A 110.6 . . ?
C33 C34 H34B 110.6 . . ?
C35 C34 H34B 110.6 . . ?
H34A C34 H34B 108.7 . . ?
O15 C35 C34 104.4(12) . . ?
O15 C35 H35A 110.9 . . ?
C34 C35 H35A 110.9 . . ?
O15 C35 H35B 110.9 . . ?
C34 C35 H35B 110.9 . . ?
H35A C35 H35B 108.9 . . ?
C39 O16 C36 108.6(14) . . ?
O16 C36 C37 105.2(14) . . ?
O16 C36 H36A 110.7 . . ?
C37 C36 H36A 110.7 . . ?
O16 C36 H36B 110.7 . . ?
C37 C36 H36B 110.7 . . ?
H36A C36 H36B 108.8 . . ?
C38 C37 C36 106.3(15) . . ?
C38 C37 H37A 110.5 . . ?
C36 C37 H37A 110.5 . . ?
C38 C37 H37B 110.5 . . ?
C36 C37 H37B 110.5 . . ?
H37A C37 H37B 108.7 . . ?
C37 C38 C39 104.3(16) . . ?
C37 C38 H38A 110.9 . . ?
C39 C38 H38A 110.9 . . ?
C37 C38 H38B 110.9 . . ?
C39 C38 H38B 110.9 . . ?
H38A C38 H38B 108.9 . . ?
O16 C39 C38 100.8(15) . . ?
O16 C39 H39A 111.6 . . ?
C38 C39 H39A 111.6 . . ?
O16 C39 H39B 111.6 . . ?
C38 C39 H39B 111.6 . . ?
H39A C39 H39B 109.4 . . ?
C40 O17 C43 111.5(12) . . ?
O17 C40 C41 107.4(13) . . ?
O17 C40 H40A 110.2 . . ?
C41 C40 H40A 110.2 . . ?
O17 C40 H40B 110.2 . . ?
C41 C40 H40B 110.2 . . ?
H40A C40 H40B 108.5 . . ?
C42 C41 C40 107.0(14) . . ?
C42 C41 H41A 110.3 . . ?
C40 C41 H41A 110.3 . . ?
C42 C41 H41B 110.3 . . ?
C40 C41 H41B 110.3 . . ?
H41A C41 H41B 108.6 . . ?
C41 C42 C43 108.8(14) . . ?
C41 C42 H42A 109.9 . . ?
C43 C42 H42A 109.9 . . ?
C41 C42 H42B 109.9 . . ?
C43 C42 H42B 109.9 . . ?
H42A C42 H42B 108.3 . . ?
O17 C43 C42 104.2(12) . . ?
O17 C43 H43A 110.9 . . ?
C42 C43 H43A 110.9 . . ?
O17 C43 H43B 110.9 . . ?
C42 C43 H43B 110.9 . . ?
H43A C43 H43B 108.9 . . ?
C47 O18 C44 106.5 . . ?
O18 C44 C45 104.8 . . ?
O18 C44 H44A 110.8 . . ?
C45 C44 H44A 110.8 . . ?
O18 C44 H44B 110.8 . . ?
C45 C44 H44B 110.8 . . ?
H44A C44 H44B 108.9 . . ?
C46 C45 C44 106.1 . . ?
C46 C45 H45A 110.5 . . ?
C44 C45 H45A 110.5 . . ?
C46 C45 H45B 110.5 . . ?
C44 C45 H45B 110.5 . . ?
H45A C45 H45B 108.7 . . ?
C45 C46 C47 106.2 . . ?
C45 C46 H46A 110.5 . . ?
C47 C46 H46A 110.5 . . ?
C45 C46 H46B 110.5 . . ?
C47 C46 H46B 110.5 . . ?
H46A C46 H46B 108.7 . . ?
O18 C47 C46 100.2 . . ?
O18 C47 H47A 111.7 . . ?
C46 C47 H47A 111.7 . . ?
O18 C47 H47B 111.7 . . ?
C46 C47 H47B 111.7 . . ?
H47A C47 H47B 109.5 . . ?
C48 O19 C51 107.9(18) . . ?
O19 C48 C49 106.5(16) . . ?
O19 C48 H48A 110.4 . . ?
C49 C48 H48A 110.4 . . ?
O19 C48 H48B 110.4 . . ?
C49 C48 H48B 110.4 . . ?
H48A C48 H48B 108.6 . . ?
C50 C49 C48 105.8(16) . . ?
C50 C49 H49A 110.6 . . ?
C48 C49 H49A 110.6 . . ?
C50 C49 H49B 110.6 . . ?
C48 C49 H49B 110.6 . . ?
H49A C49 H49B 108.7 . . ?
C49 C50 C51 105.6(17) . . ?
C49 C50 H50A 110.6 . . ?
C51 C50 H50A 110.6 . . ?
C49 C50 H50B 110.6 . . ?
C51 C50 H50B 110.6 . . ?
H50A C50 H50B 108.8 . . ?
O19 C51 C50 100.9(16) . . ?
O19 C51 H51A 111.6 . . ?
C50 C51 H51A 111.6 . . ?
O19 C51 H51B 111.6 . . ?
C50 C51 H51B 111.6 . . ?
H51A C51 H51B 109.4 . . ?

loop_
_geom_bond_atom_site_label_1
_geom_bond_atom_site_label_2
_geom_bond_distance
_geom_bond_site_symmetry_2
_geom_bond_publ_flag
Ga1 O1 1.830(6) . ?
Ga1 Cl2 2.127(4) . ?
Ga1 Cl1 2.151(4) . ?
Ga1 Cl3 2.157(4) . ?
Ga2 O10 1.913(6) 2_666 ?
Ga2 O5 1.924(5) . ?
Ga2 O4 1.929(5) . ?
Ga2 O2 1.943(5) . ?
Ga2 N1 2.085(6) . ?
Ga2 O3 2.113(6) . ?
Ga3 O9 1.924(6) . ?
Ga3 O7 1.930(5) . ?
Ga3 O8 1.942(5) . ?
Ga3 O11 1.977(6) . ?
Ga3 O12 2.007(6) . ?
Ga3 N2 2.125(7) . ?
Ga4 O6 1.839(6) . ?
Ga4 Cl4 2.155(3) . ?
Ga4 Cl6 2.161(3) . ?
Ga4 Cl5 2.162(3) . ?
P1 O9 1.498(6) 2_666 ?
P1 O1 1.501(6) . ?
P1 O2 1.519(5) . ?
P1 C1 1.811(8) . ?
P2 O10 1.495(6) . ?
P2 O4 1.510(5) . ?
P2 O8 1.518(6) . ?
P2 C15 1.814(8) . ?
P3 O5 1.508(6) . ?
P3 O7 1.507(6) . ?
P3 O6 1.540(6) . ?
P3 C10 1.808(9) . ?
O3 C9 1.453(9) . ?
O3 C6 1.456(9) . ?
O9 P1 1.498(6) 2_666 ?
O10 Ga2 1.913(6) 2_666 ?
O11 H11A 0.833(10) . ?
O11 H11B 0.831(10) . ?
N1 C5 1.356(10) . ?
N1 C1 1.360(10) . ?
N2 C10 1.347(11) . ?
N2 C14 1.348(11) . ?
N3 C19 1.374(12) . ?
N3 C15 1.394(11) . ?
N3 H3A 0.8700 . ?
C1 C2 1.395(11) . ?
C2 C3 1.362(12) . ?
C2 H2 0.9400 . ?
C3 C4 1.395(13) . ?
C3 H3 0.9400 . ?
C4 C5 1.378(11) . ?
C4 H4 0.9400 . ?
C5 H5 0.9400 . ?
C6 C7 1.481(11) . ?
C6 H6A 0.9800 . ?
C6 H6B 0.9800 . ?
C7 C8 1.481(12) . ?
C7 H7A 0.9800 . ?
C7 H7B 0.9800 . ?
C8 C9 1.493(11) . ?
C8 H8A 0.9800 . ?
C8 H8B 0.9800 . ?
C9 H9A 0.9800 . ?
C9 H9B 0.9800 . ?
C10 C11 1.347(13) . ?
C11 C12 1.414(14) . ?
C11 H11 0.9400 . ?
C12 C13 1.391(15) . ?
C12 H12 0.9400 . ?
C13 C14 1.353(14) . ?
C13 H13 0.9400 . ?
C14 H14 0.9400 . ?
C15 C16 1.358(10) . ?
C16 C17 1.345(12) . ?
C16 H16 0.9400 . ?
C17 C18 1.372(14) . ?
C17 H17 0.9400 . ?
C18 C19 1.351(13) . ?
C18 H18 0.9400 . ?
C19 H19 0.9400 . ?
Ga5_1 Cl10_1 2.111(10) . ?
Ga5_1 Cl9_1 2.150(10) . ?
Ga5_1 Cl8_1 2.157(9) . ?
Ga5_1 Cl11_1 2.335(11) . ?
Ga5_2 Cl8_2 2.033(11) . ?
Ga5_2 Cl10_2 2.086(17) . ?
Ga5_2 Cl11_2 2.133(16) . ?
Ga5_2 Cl9_2 2.262(10) . ?
O13 C27 1.441(11) . ?
O13 C24 1.458(10) . ?
C24 C25 1.484(13) . ?
C24 H24A 0.9800 . ?
C24 H24B 0.9800 . ?
C25 C26 1.471(14) . ?
C25 H25A 0.9800 . ?
C25 H25B 0.9800 . ?
C26 C27 1.523(13) . ?
C26 H26A 0.9800 . ?
C26 H26B 0.9800 . ?
C27 H27A 0.9800 . ?
C27 H27B 0.9800 . ?
O14 C28 1.426(11) . ?
O14 C31 1.462(10) . ?
C28 C29 1.489(14) . ?
C28 H28A 0.9800 . ?
C28 H28B 0.9800 . ?
C29 C30 1.453(15) . ?
C29 H29A 0.9800 . ?
C29 H29B 0.9800 . ?
C30 C31 1.501(12) . ?
C30 H30A 0.9800 . ?
C30 H30B 0.9800 . ?
C31 H31A 0.9800 . ?
C31 H31B 0.9800 . ?
O15 C32 1.418(15) . ?
O15 C35 1.464(14) . ?
C32 C33 1.484(17) . ?
C32 H32A 0.9800 . ?
C32 H32B 0.9800 . ?
C33 C34 1.466(17) . ?
C33 H33A 0.9800 . ?
C33 H33B 0.9800 . ?
C34 C35 1.514(15) . ?
C34 H34A 0.9800 . ?
C34 H34B 0.9800 . ?
C35 H35A 0.9800 . ?
C35 H35B 0.9800 . ?
O16 C39 1.446(15) . ?
O16 C36 1.457(16) . ?
C36 C37 1.489(17) . ?
C36 H36A 0.9800 . ?
C36 H36B 0.9800 . ?
C37 C38 1.468(18) . ?
C37 H37A 0.9800 . ?
C37 H37B 0.9800 . ?
C38 C39 1.522(17) . ?
C38 H38A 0.9800 . ?
C38 H38B 0.9800 . ?
C39 H39A 0.9800 . ?
C39 H39B 0.9800 . ?
O17 C40 1.422(14) . ?
O17 C43 1.428(14) . ?
C40 C41 1.468(16) . ?
C40 H40A 0.9800 . ?
C40 H40B 0.9800 . ?
C41 C42 1.438(17) . ?
C41 H41A 0.9800 . ?
C41 H41B 0.9800 . ?
C42 C43 1.507(16) . ?
C42 H42A 0.9800 . ?
C42 H42B 0.9800 . ?
C43 H43A 0.9800 . ?
C43 H43B 0.9800 . ?
O18 C47 1.4447 . ?
O18 C44 1.4588 . ?
C44 C45 1.4751 . ?
C44 H44A 0.9800 . ?
C44 H44B 0.9800 . ?
C45 C46 1.4729 . ?
C45 H45A 0.9800 . ?
C45 H45B 0.9800 . ?
C46 C47 1.5234 . ?
C46 H46A 0.9800 . ?
C46 H46B 0.9800 . ?
C47 H47A 0.9800 . ?
C47 H47B 0.9800 . ?
O19 C48 1.442(16) . ?
O19 C51 1.446(16) . ?
C48 C49 1.477(18) . ?
C48 H48A 0.9800 . ?
C48 H48B 0.9800 . ?
C49 C50 1.455(18) . ?
C49 H49A 0.9800 . ?
C49 H49B 0.9800 . ?
C50 C51 1.514(17) . ?
C50 H50A 0.9800 . ?
C50 H50B 0.9800 . ?
C51 H51A 0.9800 . ?
C51 H51B 0.9800 . ?

loop_
_geom_hbond_atom_site_label_D
_geom_hbond_atom_site_label_H
_geom_hbond_atom_site_label_A
_geom_hbond_distance_DH
_geom_hbond_distance_HA
_geom_hbond_distance_DA
_geom_hbond_angle_DHA
_geom_hbond_site_symmetry_A
O11 H11A O14 0.833(10) 1.77(2) 2.573(9) 163(8) .
O11 H11B O13 0.831(10) 1.86(3) 2.673(9) 165(8) .
N3 H3A Cl3 0.87 3.19 3.748(9) 124.1 .
